data_7154497
loop_
_publ_author_name
'Reddy, Vutukuri Prakash'
'Qiu, Renhua'
'Iwasaki, Takanori'
'Kambe, Nobuaki'

_publ_section_title
;
 Nickel-catalyzed synthesis of diarylsulfides and sulfones via C-H bond
 functionalization of arylamides.
;
_journal_issue 24
_journal_name_full 'Organic &amp; biomolecular chemistry'
_journal_page_first 6803
_journal_page_last 6813
_journal_paper_doi 10.1039/c5ob00149h
_journal_volume 13
_journal_year 2015
_chemical_formula_moiety 'C24 H20 N2 O3 S'
_chemical_formula_sum 'C24 H20 N2 O3 S'
_chemical_formula_weight 416.49
_chemical_melting_point 505
_chemical_name_systematic 2-(4-Methylbenzenesulfonyl)-6-methyl-N-(quinolin-8-yl)benzamide
_space_group_IT_number 2
_symmetry_cell_setting triclinic
_symmetry_Int_Tables_number 2
_symmetry_space_group_name_Hall '-P 1'
_symmetry_space_group_name_H-M 'P -1'
_atom_sites_solution_hydrogens geom
_atom_sites_solution_primary direct
_atom_sites_solution_secondary difmap
_audit_update_record
;
2014-09-10 deposited with the CCDC.
2015-05-13 downloaded from the CCDC.
;
_cell_angle_alpha 98.8440(10)
_cell_angle_beta 95.2486(11)
_cell_angle_gamma 107.1016(10)
_cell_formula_units_Z 2
_cell_length_a 7.84222(14)
_cell_length_b 10.50484(19)
_cell_length_c 12.7128(3)
_cell_measurement_reflns_used 15279
_cell_measurement_temperature 123
_cell_measurement_theta_max 71.67
_cell_measurement_theta_min 3.56
_cell_volume 978.67(3)
_computing_cell_refinement 'RAPID AUTO'
_computing_data_collection 'RAPID AUTO (Rigaku, ????)'
_computing_data_reduction 'RAPID AUTO'
_computing_molecular_graphics 'CrystalStructure 4.0'
_computing_publication_material 'CrystalStructure 4.0 (Rigaku, 2010)'
_computing_structure_refinement 'SHELXL97 (Sheldrick, 2008)'
_computing_structure_solution 'SHELXS97 (Sheldrick, 2008)'
_diffrn_ambient_temperature 123
_diffrn_detector_area_resol_mean 10.000
_diffrn_measured_fraction_theta_full 0.971
_diffrn_measured_fraction_theta_max 0.971
_diffrn_measurement_device_type 'Rigaku R-AXIS RAPID'
_diffrn_measurement_method \w
_diffrn_radiation_probe x-ray
_diffrn_radiation_type 'Cu K\a'
_diffrn_radiation_wavelength 1.54187
_diffrn_reflns_av_R_equivalents 0.0471
_diffrn_reflns_limit_h_max 9
_diffrn_reflns_limit_h_min -9
_diffrn_reflns_limit_k_max 12
_diffrn_reflns_limit_k_min -12
_diffrn_reflns_limit_l_max 15
_diffrn_reflns_limit_l_min -15
_diffrn_reflns_number 19529
_diffrn_reflns_theta_full 71.67
_diffrn_reflns_theta_max 71.66
_diffrn_source 'sealed X-ray tube'
_diffrn_standards_number 0
_exptl_absorpt_coefficient_mu 1.717
_exptl_absorpt_correction_T_max 0.918
_exptl_absorpt_correction_T_min 0.763
_exptl_absorpt_correction_type multi-scan
_exptl_absorpt_process_details 'ABSCOR (Rigaku, 1995)'
_exptl_crystal_colour colorless
_exptl_crystal_density_diffrn 1.413
_exptl_crystal_density_method 'not measured'
_exptl_crystal_description block
_exptl_crystal_F_000 436.00
_exptl_crystal_recrystallization_method 'Re-crystallisation from solvent: toluene'
_exptl_crystal_size_max 0.130
_exptl_crystal_size_mid 0.130
_exptl_crystal_size_min 0.050
_refine_diff_density_max 0.400
_refine_diff_density_min -0.610
_refine_ls_extinction_method none
_refine_ls_goodness_of_fit_ref 1.075
_refine_ls_hydrogen_treatment mixed
_refine_ls_number_parameters 276
_refine_ls_number_reflns 3721
_refine_ls_number_restraints 0
_refine_ls_R_factor_gt 0.0438
_refine_ls_shift/su_max 0.000
_refine_ls_structure_factor_coef Fsqd
_refine_ls_weighting_details 'w = 1/[\s^2^(Fo^2^)+(0.1354P)^2^+0.0287P] where P=(Fo^2^+2Fc^2^)/3'
_refine_ls_weighting_scheme calc
_refine_ls_wR_factor_ref 0.1903
_reflns_number_gt 3001
_reflns_number_total 3721
_reflns_threshold_expression F^2^>2.0\s(F^2^)
_cod_data_source_file c5ob00149h2.cif
_cod_data_source_block 2-Ts-6-Me-benzoylaminoqino
_cod_depositor_comments 'Adding full bibliography for 7154496--7154499.cif.'
_cod_original_cell_volume 978.68(4)
_cod_database_code 7154497

loop_
_symmetry_equiv_pos_site_id
_symmetry_equiv_pos_as_xyz
1 +X,+Y,+Z
2 -X,-Y,-Z

loop_
_atom_site_label
_atom_site_type_symbol
_atom_site_fract_x
_atom_site_fract_y
_atom_site_fract_z
_atom_site_U_iso_or_equiv
_atom_site_adp_type
_atom_site_occupancy
_atom_site_symmetry_multiplicity
_atom_site_calc_flag
_atom_site_refinement_flags
S1 S 0.21486(8) 0.21434(6) 0.35435(5) 0.0264(3) Uani 1.0 2 d .
O1 O 0.0785(3) 0.45163(19) 0.22425(14) 0.0323(5) Uani 1.0 2 d .
O2 O 0.3052(3) 0.24371(18) 0.26333(14) 0.0308(5) Uani 1.0 2 d .
O3 O 0.2719(3) 0.13282(18) 0.42276(15) 0.0326(5) Uani 1.0 2 d .
N1 N 0.7123(3) 0.6870(3) 0.20088(17) 0.0282(5) Uani 1.0 2 d .
N2 N 0.3829(3) 0.5532(2) 0.23702(17) 0.0263(5) Uani 1.0 2 d .
C1 C 0.8749(4) 0.7520(3) 0.1830(3) 0.0345(7) Uani 1.0 2 d .
C2 C 0.9152(4) 0.8007(3) 0.0893(3) 0.0362(7) Uani 1.0 2 d .
C3 C 0.7773(4) 0.7790(3) 0.0072(3) 0.0314(7) Uani 1.0 2 d .
C4 C 0.5997(4) 0.7088(3) 0.0216(2) 0.0247(6) Uani 1.0 2 d .
C5 C 0.4499(4) 0.6819(3) -0.0592(2) 0.0279(6) Uani 1.0 2 d .
C6 C 0.2816(4) 0.6151(3) -0.0400(2) 0.0279(6) Uani 1.0 2 d .
C7 C 0.2529(4) 0.5689(3) 0.0568(2) 0.0252(6) Uani 1.0 2 d .
C8 C 0.3962(4) 0.5921(3) 0.1362(2) 0.0236(6) Uani 1.0 2 d .
C9 C 0.5735(3) 0.6640(3) 0.11901(19) 0.0232(6) Uani 1.0 2 d .
C10 C 0.2304(4) 0.4927(3) 0.2770(2) 0.0252(6) Uani 1.0 2 d .
C11 C 0.2502(3) 0.4906(3) 0.39501(19) 0.0245(6) Uani 1.0 2 d .
C12 C 0.2312(3) 0.3713(3) 0.4373(2) 0.0253(6) Uani 1.0 2 d .
C13 C 0.2249(4) 0.3718(3) 0.5464(2) 0.0268(6) Uani 1.0 2 d .
C14 C 0.2347(4) 0.4909(3) 0.6152(2) 0.0291(6) Uani 1.0 2 d .
C15 C 0.2556(4) 0.6084(3) 0.5750(2) 0.0301(6) Uani 1.0 2 d .
C16 C 0.2637(4) 0.6112(3) 0.4662(2) 0.0260(6) Uani 1.0 2 d .
C17 C 0.2808(4) 0.7414(3) 0.4268(3) 0.0351(7) Uani 1.0 2 d .
C18 C -0.0164(4) 0.1341(3) 0.3070(2) 0.0262(6) Uani 1.0 2 d .
C19 C -0.0898(4) 0.1484(3) 0.2068(2) 0.0286(6) Uani 1.0 2 d .
C20 C -0.2723(4) 0.0858(3) 0.1714(3) 0.0316(7) Uani 1.0 2 d .
C21 C -0.3847(4) 0.0117(3) 0.2338(3) 0.0290(6) Uani 1.0 2 d .
C22 C -0.3083(4) -0.0016(3) 0.3336(3) 0.0333(7) Uani 1.0 2 d .
C23 C -0.1256(4) 0.0583(3) 0.3704(3) 0.0306(6) Uani 1.0 2 d .
C24 C -0.5845(4) -0.0511(3) 0.1944(3) 0.0372(7) Uani 1.0 2 d .
H1 H 0.9725 0.7670 0.2383 0.0413 Uiso 1.0 2 calc R
H2 H 1.0359 0.8481 0.0824 0.0435 Uiso 1.0 2 calc R
H3 H 0.8007 0.8104 -0.0578 0.0377 Uiso 1.0 2 calc R
H4 H 0.495(4) 0.574(3) 0.283(3) 0.026(7) Uiso 1.0 2 d .
H5 H 0.4666 0.7101 -0.1261 0.0335 Uiso 1.0 2 calc R
H6 H 0.1811 0.5994 -0.0936 0.0335 Uiso 1.0 2 calc R
H7 H 0.1344 0.5215 0.0676 0.0303 Uiso 1.0 2 calc R
H13 H 0.2139 0.2910 0.5737 0.0322 Uiso 1.0 2 calc R
H14 H 0.2272 0.4913 0.6894 0.0349 Uiso 1.0 2 calc R
H15 H 0.2647 0.6898 0.6228 0.0361 Uiso 1.0 2 calc R
H17A H 0.3918 0.8110 0.4641 0.0421 Uiso 1.0 2 calc R
H17B H 0.1768 0.7714 0.4414 0.0421 Uiso 1.0 2 calc R
H17C H 0.2850 0.7268 0.3492 0.0421 Uiso 1.0 2 calc R
H19 H -0.0157 0.2003 0.1636 0.0343 Uiso 1.0 2 calc R
H20 H -0.3217 0.0939 0.1026 0.0379 Uiso 1.0 2 calc R
H22 H -0.3830 -0.0526 0.3772 0.0399 Uiso 1.0 2 calc R
H23 H -0.0754 0.0477 0.4381 0.0367 Uiso 1.0 2 calc R
H24A H -0.6050 -0.1335 0.1406 0.0446 Uiso 1.0 2 calc R
H24B H -0.6297 0.0137 0.1620 0.0446 Uiso 1.0 2 calc R
H24C H -0.6481 -0.0740 0.2551 0.0446 Uiso 1.0 2 calc R

loop_
_atom_site_aniso_label
_atom_site_aniso_U_11
_atom_site_aniso_U_22
_atom_site_aniso_U_33
_atom_site_aniso_U_12
_atom_site_aniso_U_13
_atom_site_aniso_U_23
S1 0.0241(4) 0.0321(4) 0.0239(4) 0.0090(3) 0.0040(3) 0.0074(3)
O1 0.0221(10) 0.0444(11) 0.0280(10) 0.0042(8) 0.0030(8) 0.0123(9)
O2 0.0271(10) 0.0398(10) 0.0270(10) 0.0110(8) 0.0080(8) 0.0072(8)
O3 0.0343(11) 0.0375(11) 0.0312(11) 0.0173(8) 0.0012(9) 0.0118(9)
N1 0.0212(11) 0.0360(12) 0.0251(12) 0.0055(9) 0.0008(9) 0.0076(10)
N2 0.0219(11) 0.0352(12) 0.0201(11) 0.0046(9) 0.0035(9) 0.0082(9)
C1 0.0217(13) 0.0445(16) 0.0340(16) 0.0050(11) 0.0005(11) 0.0106(13)
C2 0.0203(13) 0.0449(16) 0.0406(17) 0.0028(12) 0.0047(12) 0.0140(14)
C3 0.0272(14) 0.0402(15) 0.0279(14) 0.0079(12) 0.0084(11) 0.0121(12)
C4 0.0230(13) 0.0272(12) 0.0247(13) 0.0082(10) 0.0048(10) 0.0059(10)
C5 0.0301(14) 0.0332(13) 0.0232(14) 0.0112(11) 0.0063(11) 0.0098(11)
C6 0.0245(13) 0.0320(13) 0.0274(14) 0.0085(11) 0.0019(11) 0.0083(11)
C7 0.0207(12) 0.0298(13) 0.0239(13) 0.0059(10) 0.0025(10) 0.0056(11)
C8 0.0241(13) 0.0253(12) 0.0229(13) 0.0080(10) 0.0057(10) 0.0072(10)
C9 0.0213(13) 0.0253(12) 0.0231(13) 0.0076(10) 0.0018(10) 0.0048(10)
C10 0.0213(12) 0.0282(12) 0.0256(14) 0.0058(10) 0.0019(10) 0.0085(11)
C11 0.0147(12) 0.0334(13) 0.0229(13) 0.0026(10) 0.0022(10) 0.0077(11)
C12 0.0194(12) 0.0312(13) 0.0254(14) 0.0063(10) 0.0033(10) 0.0089(11)
C13 0.0220(12) 0.0360(14) 0.0227(13) 0.0068(10) 0.0042(10) 0.0101(11)
C14 0.0248(13) 0.0412(15) 0.0229(14) 0.0109(11) 0.0055(11) 0.0089(12)
C15 0.0259(14) 0.0348(14) 0.0289(15) 0.0100(11) 0.0017(11) 0.0044(12)
C16 0.0209(13) 0.0321(13) 0.0257(14) 0.0077(10) 0.0033(10) 0.0084(11)
C17 0.0379(16) 0.0335(14) 0.0324(16) 0.0079(12) 0.0067(13) 0.0072(12)
C18 0.0254(13) 0.0274(12) 0.0257(14) 0.0069(10) 0.0044(11) 0.0071(11)
C19 0.0271(13) 0.0304(13) 0.0274(14) 0.0066(11) 0.0039(11) 0.0075(11)
C20 0.0328(15) 0.0314(13) 0.0294(15) 0.0096(11) 0.0008(12) 0.0056(11)
C21 0.0276(14) 0.0225(12) 0.0352(15) 0.0067(10) 0.0054(12) 0.0019(11)
C22 0.0300(15) 0.0273(13) 0.0405(17) 0.0036(11) 0.0072(13) 0.0097(12)
C23 0.0319(14) 0.0315(13) 0.0280(15) 0.0078(11) 0.0046(12) 0.0087(11)
C24 0.0282(15) 0.0307(14) 0.0487(19) 0.0067(11) 0.0001(13) 0.0037(13)

loop_
_atom_type_symbol
_atom_type_description
_atom_type_scat_dispersion_real
_atom_type_scat_dispersion_imag
_atom_type_scat_source
C C 0.0181 0.0091
;
International Tables for Crystallography
(1992, Vol. C, Tables 4.2.6.8 and 6.1.1.4)
;
H H 0.0000 0.0000
;
International Tables for Crystallography
(1992, Vol. C, Table 6.1.1.4)
;
O O 0.0492 0.0322
;
International Tables for Crystallography
(1992, Vol. C, Tables 4.2.6.8 and 6.1.1.4)
;
N N 0.0311 0.0180
;
International Tables for Crystallography
(1992, Vol. C, Tables 4.2.6.8 and 6.1.1.4)
;
S S 0.3331 0.5567
;
International Tables for Crystallography
(1992, Vol. C, Tables 4.2.6.8 and 6.1.1.4)
;

loop_
_geom_angle_atom_site_label_1
_geom_angle_atom_site_label_2
_geom_angle_atom_site_label_3
_geom_angle
_geom_angle_publ_flag
O2 S1 O3 119.46(13) yes
O2 S1 C12 107.91(12) yes
O2 S1 C18 107.97(12) yes
O3 S1 C12 107.22(12) yes
O3 S1 C18 107.35(12) yes
C12 S1 C18 106.22(13) yes
C1 N1 C9 116.5(3) yes
C8 N2 C10 127.8(3) yes
N1 C1 C2 125.2(3) yes
C1 C2 C3 118.8(3) yes
C2 C3 C4 118.6(3) yes
C3 C4 C5 122.1(3) yes
C3 C4 C9 118.2(3) yes
C5 C4 C9 119.7(3) yes
C4 C5 C6 119.3(3) yes
C5 C6 C7 121.8(3) yes
C6 C7 C8 120.1(3) yes
N2 C8 C7 125.0(3) yes
N2 C8 C9 115.7(2) yes
C7 C8 C9 119.3(3) yes
N1 C9 C4 122.8(2) yes
N1 C9 C8 117.4(3) yes
C4 C9 C8 119.8(3) yes
O1 C10 N2 123.8(3) yes
O1 C10 C11 119.1(3) yes
N2 C10 C11 116.7(2) yes
C10 C11 C12 123.6(2) yes
C10 C11 C16 117.4(3) yes
C12 C11 C16 118.4(3) yes
S1 C12 C11 121.86(19) yes
S1 C12 C13 117.0(2) yes
C11 C12 C13 121.2(3) yes
C12 C13 C14 119.8(3) yes
C13 C14 C15 119.6(3) yes
C14 C15 C16 121.9(3) yes
C11 C16 C15 119.2(3) yes
C11 C16 C17 121.4(3) yes
C15 C16 C17 119.4(3) yes
S1 C18 C19 119.9(2) yes
S1 C18 C23 119.8(2) yes
C19 C18 C23 120.3(3) yes
C18 C19 C20 119.1(3) yes
C19 C20 C21 121.8(3) yes
C20 C21 C22 118.1(3) yes
C20 C21 C24 120.4(3) yes
C22 C21 C24 121.5(3) yes
C21 C22 C23 121.3(3) yes
C18 C23 C22 119.4(3) yes
C8 N2 H4 115.6(18) no
C10 N2 H4 116.5(18) no
N1 C1 H1 117.399 no
C2 C1 H1 117.401 no
C1 C2 H2 120.620 no
C3 C2 H2 120.619 no
C2 C3 H3 120.720 no
C4 C3 H3 120.725 no
C4 C5 H5 120.347 no
C6 C5 H5 120.348 no
C5 C6 H6 119.114 no
C7 C6 H6 119.110 no
C6 C7 H7 119.933 no
C8 C7 H7 119.934 no
C12 C13 H13 120.111 no
C14 C13 H13 120.114 no
C13 C14 H14 120.217 no
C15 C14 H14 120.214 no
C14 C15 H15 119.051 no
C16 C15 H15 119.050 no
C16 C17 H17A 109.474 no
C16 C17 H17B 109.478 no
C16 C17 H17C 109.471 no
H17A C17 H17B 109.467 no
H17A C17 H17C 109.468 no
H17B C17 H17C 109.470 no
C18 C19 H19 120.446 no
C20 C19 H19 120.449 no
C19 C20 H20 119.120 no
C21 C20 H20 119.117 no
C21 C22 H22 119.358 no
C23 C22 H22 119.362 no
C18 C23 H23 120.316 no
C22 C23 H23 120.314 no
C21 C24 H24A 109.471 no
C21 C24 H24B 109.471 no
C21 C24 H24C 109.475 no
H24A C24 H24B 109.466 no
H24A C24 H24C 109.473 no
H24B C24 H24C 109.471 no

loop_
_geom_bond_atom_site_label_1
_geom_bond_atom_site_label_2
_geom_bond_distance
_geom_bond_publ_flag
S1 O2 1.438(2) yes
S1 O3 1.440(3) yes
S1 C12 1.779(3) yes
S1 C18 1.763(3) yes
O1 C10 1.232(3) yes
N1 C1 1.316(4) yes
N1 C9 1.374(3) yes
N2 C8 1.408(4) yes
N2 C10 1.362(4) yes
C1 C2 1.393(5) yes
C2 C3 1.373(4) yes
C3 C4 1.415(4) yes
C4 C5 1.418(4) yes
C4 C9 1.402(4) yes
C5 C6 1.364(4) yes
C6 C7 1.404(4) yes
C7 C8 1.377(4) yes
C8 C9 1.428(4) yes
C10 C11 1.499(4) yes
C11 C12 1.411(4) yes
C11 C16 1.409(4) yes
C12 C13 1.392(4) yes
C13 C14 1.389(4) yes
C14 C15 1.379(5) yes
C15 C16 1.395(4) yes
C16 C17 1.501(4) yes
C18 C19 1.397(4) yes
C18 C23 1.392(4) yes
C19 C20 1.386(4) yes
C20 C21 1.388(4) yes
C21 C22 1.398(4) yes
C21 C24 1.512(4) yes
C22 C23 1.387(4) yes
N2 H4 0.96(3) no
C1 H1 0.950 no
C2 H2 0.950 no
C3 H3 0.950 no
C5 H5 0.950 no
C6 H6 0.950 no
C7 H7 0.950 no
C13 H13 0.950 no
C14 H14 0.950 no
C15 H15 0.950 no
C17 H17A 0.980 no
C17 H17B 0.980 no
C17 H17C 0.980 no
C19 H19 0.950 no
C20 H20 0.950 no
C22 H22 0.950 no
C23 H23 0.950 no
C24 H24A 0.980 no
C24 H24B 0.980 no
C24 H24C 0.980 no

loop_
_geom_contact_atom_site_label_1
_geom_contact_atom_site_label_2
_geom_contact_distance
_geom_contact_publ_flag
_geom_contact_site_symmetry_2
S1 O1 3.550(3) no .
S1 C10 3.199(3) no .
O1 O2 3.261(3) no .
O1 C7 2.875(4) no .
O1 C8 2.914(3) no .
O1 C12 3.191(4) no .
O1 C16 3.247(3) no .
O1 C17 3.523(3) no .
O1 C18 3.542(4) no .
O1 C19 3.032(3) no .
O2 N2 3.203(3) no .
O2 C10 2.828(4) no .
O2 C11 3.028(4) no .
O2 C19 2.943(4) no .
O3 C13 2.889(4) no .
O3 C23 2.966(4) no .
N1 N2 2.672(3) no .
N1 C3 2.816(4) no .
N2 C12 3.501(4) no .
N2 C16 3.165(4) no .
N2 C17 3.192(4) no .
C1 C4 2.720(4) no .
C1 C8 3.583(4) no .
C2 C9 2.734(4) no .
C4 C7 2.798(4) no .
C5 C8 2.814(4) no .
C6 C9 2.781(4) no .
C7 C10 3.033(4) no .
C10 C17 2.886(4) no .
C11 C14 2.812(4) no .
C12 C15 2.761(4) no .
C12 C23 3.558(3) no .
C13 C16 2.802(4) no .
C13 C18 3.594(3) no .
C18 C21 2.796(4) no .
C19 C22 2.778(4) no .
C20 C23 2.773(5) no .
O1 C6 3.328(3) no 2_565
O1 C14 3.461(4) no 2_566
O2 C3 3.399(4) no 2_665
O2 C5 3.418(4) no 2_665
O2 C24 3.462(4) no 1_655
O3 C22 3.599(4) no 2_556
N1 C6 3.516(4) no 2_665
N1 C13 3.383(4) no 2_666
N1 C14 3.279(4) no 2_666
N1 C22 3.499(4) no 1_665
N2 C14 3.576(4) no 2_666
C3 O2 3.399(4) no 2_665
C3 C7 3.552(4) no 2_665
C4 C7 3.485(4) no 2_665
C4 C8 3.485(4) no 2_665
C5 O2 3.418(4) no 2_665
C5 C8 3.478(4) no 2_665
C5 C9 3.543(4) no 2_665
C5 C20 3.554(5) no 2_565
C6 O1 3.328(3) no 2_565
C6 N1 3.516(4) no 2_665
C6 C9 3.487(4) no 2_665
C7 C3 3.552(4) no 2_665
C7 C4 3.485(4) no 2_665
C8 C4 3.485(4) no 2_665
C8 C5 3.478(4) no 2_665
C9 C5 3.543(4) no 2_665
C9 C6 3.487(4) no 2_665
C9 C24 3.595(5) no 1_665
C13 N1 3.383(4) no 2_666
C14 O1 3.461(4) no 2_566
C14 N1 3.279(4) no 2_666
C14 N2 3.576(4) no 2_666
C20 C5 3.554(5) no 2_565
C22 O3 3.599(4) no 2_556
C22 N1 3.499(4) no 1_445
C24 O2 3.462(4) no 1_455
C24 C9 3.595(5) no 1_445
S1 H13 2.7829 no .
S1 H19 2.8468 no .
S1 H23 2.8378 no .
O1 H4 3.11(3) no .
O1 H7 2.2622 no .
O1 H17C 2.9771 no .
O1 H19 2.4966 no .
O2 H4 3.31(3) no .
O2 H19 2.5908 no .
O3 H13 2.5051 no .
O3 H23 2.6411 no .
N1 H2 3.2453 no .
N1 H4 2.22(3) no .
N2 H7 2.6793 no .
N2 H17C 2.4843 no .
C1 H3 3.2480 no .
C1 H4 3.49(3) no .
C3 H1 3.2244 no .
C3 H5 2.6769 no .
C4 H2 3.2656 no .
C4 H6 3.2594 no .
C5 H3 2.6816 no .
C5 H7 3.2671 no .
C7 H4 3.28(3) no .
C7 H5 3.2753 no .
C8 H6 3.2598 no .
C8 H17C 3.1733 no .
C9 H1 3.1459 no .
C9 H3 3.2831 no .
C9 H4 2.48(3) no .
C9 H5 3.2973 no .
C9 H7 3.2839 no .
C10 H7 2.7855 no .
C10 H17A 3.5988 no .
C10 H17B 3.4812 no .
C10 H17C 2.3844 no .
C10 H19 3.1434 no .
C11 H4 2.52(3) no .
C11 H13 3.2973 no .
C11 H15 3.2739 no .
C11 H17A 3.1698 no .
C11 H17B 3.1480 no .
C11 H17C 2.5781 no .
C12 H4 3.47(3) no .
C12 H14 3.2654 no .
C12 H23 3.5423 no .
C13 H15 3.2457 no .
C13 H23 3.5044 no .
C15 H13 3.2508 no .
C15 H17A 2.7420 no .
C15 H17B 2.7435 no .
C15 H17C 3.3005 no .
C16 H4 3.12(3) no .
C16 H14 3.2795 no .
C17 H4 3.25(4) no .
C17 H15 2.6372 no .
C18 H13 3.5904 no .
C18 H20 3.2541 no .
C18 H22 3.2555 no .
C19 H23 3.2778 no .
C20 H22 3.2488 no .
C20 H24A 2.8759 no .
C20 H24B 2.6662 no .
C20 H24C 3.2944 no .
C21 H19 3.2780 no .
C21 H23 3.2835 no .
C22 H20 3.2488 no .
C22 H24A 3.0611 no .
C22 H24B 3.2376 no .
C22 H24C 2.6008 no .
C23 H13 3.5660 no .
C23 H19 3.2780 no .
C24 H20 2.6584 no .
C24 H22 2.6929 no .
H1 H2 2.3147 no .
H2 H3 2.3423 no .
H3 H5 2.5316 no .
H4 H17A 3.4488 no .
H4 H17C 2.7157 no .
H5 H6 2.3067 no .
H6 H7 2.3401 no .
H13 H14 2.3436 no .
H13 H23 3.0278 no .
H14 H15 2.3188 no .
H15 H17A 2.6642 no .
H15 H17B 2.6830 no .
H15 H17C 3.5723 no .
H19 H20 2.3294 no .
H20 H24A 2.8819 no .
H20 H24B 2.5389 no .
H20 H24C 3.5675 no .
H22 H23 2.3325 no .
H22 H24A 3.1916 no .
H22 H24B 3.4824 no .
H22 H24C 2.4104 no .
S1 H24B 3.5187 no 1_655
S1 H24C 3.5928 no 1_655
O1 H6 2.3790 no 2_565
O1 H14 2.9047 no 2_566
O1 H15 3.5672 no 2_566
O2 H3 2.5896 no 2_665
O2 H5 2.6082 no 2_665
O2 H15 3.3717 no 2_666
O2 H24B 2.7653 no 1_655
O2 H24C 3.4500 no 1_655
O3 H17A 2.7393 no 2_666
O3 H22 2.9364 no 2_556
O3 H23 2.9851 no 2_556
O3 H24B 3.5936 no 1_655
O3 H24C 3.0460 no 1_655
N1 H6 3.4686 no 2_665
N1 H13 2.8305 no 2_666
N1 H14 2.6237 no 2_666
N1 H22 3.5621 no 1_665
N2 H5 3.4724 no 2_665
N2 H13 3.5808 no 2_666
N2 H14 3.3010 no 2_666
C1 H6 3.5743 no 2_665
C1 H13 3.3003 no 2_666
C1 H14 3.1809 no 2_666
C2 H7 3.5489 no 2_665
C2 H19 3.3779 no 2_665
C2 H24A 3.5980 no 1_765
C2 H24B 3.5579 no 1_765
C3 H7 3.4397 no 2_665
C3 H19 2.9835 no 2_665
C4 H24A 2.9732 no 1_665
C5 H14 3.4968 no 1_554
C5 H20 2.9241 no 2_565
C5 H24A 3.0937 no 1_665
C5 H24B 3.5899 no 2_565
C6 H7 3.1156 no 2_565
C6 H14 3.4262 no 1_554
C6 H20 3.2104 no 2_565
C6 H24A 3.0684 no 1_665
C7 H6 3.4547 no 2_565
C7 H7 3.0967 no 2_565
C7 H24A 2.9763 no 1_665
C8 H24A 2.8766 no 1_665
C9 H24A 2.8632 no 1_665
C10 H6 3.5892 no 2_565
C13 H1 3.5614 no 2_666
C13 H4 2.80(3) no 2_666
C13 H17B 3.0958 no 2_566
C14 H1 3.6000 no 2_666
C14 H4 2.69(4) no 2_666
C14 H17B 3.5013 no 2_566
C17 H1 3.3431 no 1_455
C17 H22 3.0662 no 1_665
C17 H23 3.4474 no 2_566
C17 H24C 3.1180 no 1_665
C18 H15 3.1526 no 2_566
C19 H3 3.0618 no 2_665
C19 H6 3.4216 no 2_565
C19 H15 3.2003 no 2_566
C20 H5 3.0639 no 2_565
C20 H6 3.4886 no 2_565
C20 H15 3.2238 no 2_566
C21 H15 3.1989 no 2_566
C22 H15 3.1462 no 2_566
C22 H17A 3.3397 no 1_445
C22 H17A 3.2475 no 2_566
C22 H17B 3.3106 no 2_566
C23 H1 3.5801 no 1_445
C23 H15 3.1373 no 2_566
C23 H17A 3.5033 no 2_566
C23 H17B 2.8933 no 2_566
C23 H23 3.2891 no 2_556
C24 H1 3.5801 no 1_345
C24 H2 2.9869 no 1_345
C24 H17C 3.2774 no 1_445
H1 C13 3.5614 no 2_666
H1 C14 3.6000 no 2_666
H1 C17 3.3431 no 1_655
H1 C23 3.5801 no 1_665
H1 C24 3.5801 no 1_765
H1 H13 2.9623 no 2_666
H1 H14 3.0313 no 2_666
H1 H17B 2.8968 no 1_655
H1 H17C 2.8860 no 1_655
H1 H24A 3.5687 no 1_765
H1 H24C 2.9224 no 1_765
H2 C24 2.9869 no 1_765
H2 H3 3.5097 no 2_775
H2 H19 3.0707 no 2_665
H2 H20 3.3950 no 2_665
H2 H24A 2.7882 no 1_765
H2 H24B 2.6864 no 1_765
H2 H24C 2.9822 no 1_765
H3 O2 2.5896 no 2_665
H3 C19 3.0618 no 2_665
H3 H2 3.5097 no 2_775
H3 H19 2.2671 no 2_665
H3 H24B 2.9743 no 2_565
H4 C13 2.80(3) no 2_666
H4 C14 2.69(4) no 2_666
H4 H5 3.4352 no 2_665
H4 H13 2.6605 no 2_666
H4 H14 2.4818 no 2_666
H5 O2 2.6082 no 2_665
H5 N2 3.4724 no 2_665
H5 C20 3.0639 no 2_565
H5 H4 3.4352 no 2_665
H5 H14 3.0511 no 1_554
H5 H15 3.3773 no 1_554
H5 H20 2.6202 no 2_565
H5 H24B 2.9312 no 2_565
H6 O1 2.3790 no 2_565
H6 N1 3.4686 no 2_665
H6 C1 3.5743 no 2_665
H6 C7 3.4547 no 2_565
H6 C10 3.5892 no 2_565
H6 C19 3.4216 no 2_565
H6 C20 3.4886 no 2_565
H6 H7 2.5049 no 2_565
H6 H14 2.9145 no 1_554
H6 H19 2.9790 no 2_565
H6 H20 3.1077 no 2_565
H7 C2 3.5489 no 2_665
H7 C3 3.4397 no 2_665
H7 C6 3.1156 no 2_565
H7 C7 3.0967 no 2_565
H7 H6 2.5049 no 2_565
H7 H7 2.4773 no 2_565
H7 H24A 3.5263 no 1_665
H13 N1 2.8305 no 2_666
H13 N2 3.5808 no 2_666
H13 C1 3.3003 no 2_666
H13 H1 2.9623 no 2_666
H13 H4 2.6605 no 2_666
H13 H17B 2.9194 no 2_566
H13 H22 3.2710 no 2_556
H13 H23 3.3756 no 2_556
H14 O1 2.9047 no 2_566
H14 N1 2.6237 no 2_666
H14 N2 3.3010 no 2_666
H14 C1 3.1809 no 2_666
H14 C5 3.4968 no 1_556
H14 C6 3.4262 no 1_556
H14 H1 3.0313 no 2_666
H14 H4 2.4818 no 2_666
H14 H5 3.0511 no 1_556
H14 H6 2.9145 no 1_556
H14 H17B 3.5915 no 2_566
H15 O1 3.5672 no 2_566
H15 O2 3.3717 no 2_666
H15 C18 3.1526 no 2_566
H15 C19 3.2003 no 2_566
H15 C20 3.2238 no 2_566
H15 C21 3.1989 no 2_566
H15 C22 3.1462 no 2_566
H15 C23 3.1373 no 2_566
H15 H5 3.3773 no 1_556
H17A O3 2.7393 no 2_666
H17A C22 3.3397 no 1_665
H17A C22 3.2475 no 2_566
H17A C23 3.5033 no 2_566
H17A H22 2.3979 no 1_665
H17A H22 3.0124 no 2_566
H17A H23 3.4735 no 2_566
H17A H24C 3.1101 no 1_665
H17B C13 3.0958 no 2_566
H17B C14 3.5013 no 2_566
H17B C22 3.3106 no 2_566
H17B C23 2.8933 no 2_566
H17B H1 2.8968 no 1_455
H17B H13 2.9194 no 2_566
H17B H14 3.5915 no 2_566
H17B H22 3.3281 no 2_566
H17B H23 2.6084 no 2_566
H17B H24C 3.2548 no 1_665
H17C C24 3.2774 no 1_665
H17C H1 2.8860 no 1_455
H17C H22 2.8819 no 1_665
H17C H24A 3.2865 no 1_665
H17C H24C 2.5145 no 1_665
H19 C2 3.3779 no 2_665
H19 C3 2.9835 no 2_665
H19 H2 3.0707 no 2_665
H19 H3 2.2671 no 2_665
H19 H6 2.9790 no 2_565
H20 C5 2.9241 no 2_565
H20 C6 3.2104 no 2_565
H20 H2 3.3950 no 2_665
H20 H5 2.6202 no 2_565
H20 H6 3.1077 no 2_565
H20 H20 3.5152 no 2_455
H20 H24A 3.2049 no 2_455
H20 H24B 3.3284 no 2_455
H22 O3 2.9364 no 2_556
H22 N1 3.5621 no 1_445
H22 C17 3.0662 no 1_445
H22 H13 3.2710 no 2_556
H22 H17A 2.3979 no 1_445
H22 H17A 3.0124 no 2_566
H22 H17B 3.3281 no 2_566
H22 H17C 2.8819 no 1_445
H23 O3 2.9851 no 2_556
H23 C17 3.4474 no 2_566
H23 C23 3.2891 no 2_556
H23 H13 3.3756 no 2_556
H23 H17A 3.4735 no 2_566
H23 H17B 2.6084 no 2_566
H23 H23 2.3922 no 2_556
H24A C2 3.5980 no 1_345
H24A C4 2.9732 no 1_445
H24A C5 3.0937 no 1_445
H24A C6 3.0684 no 1_445
H24A C7 2.9763 no 1_445
H24A C8 2.8766 no 1_445
H24A C9 2.8632 no 1_445
H24A H1 3.5687 no 1_345
H24A H2 2.7882 no 1_345
H24A H7 3.5263 no 1_445
H24A H17C 3.2865 no 1_445
H24A H20 3.2049 no 2_455
H24B S1 3.5187 no 1_455
H24B O2 2.7653 no 1_455
H24B O3 3.5936 no 1_455
H24B C2 3.5579 no 1_345
H24B C5 3.5899 no 2_565
H24B H2 2.6864 no 1_345
H24B H3 2.9743 no 2_565
H24B H5 2.9312 no 2_565
H24B H20 3.3284 no 2_455
H24C S1 3.5928 no 1_455
H24C O2 3.4500 no 1_455
H24C O3 3.0460 no 1_455
H24C C17 3.1180 no 1_445
H24C H1 2.9224 no 1_345
H24C H2 2.9822 no 1_345
H24C H17A 3.1101 no 1_445
H24C H17B 3.2548 no 1_445
H24C H17C 2.5145 no 1_445

loop_
_geom_hbond_atom_site_label_D
_geom_hbond_atom_site_label_H
_geom_hbond_atom_site_label_A
_geom_hbond_distance_DA
_geom_hbond_distance_DH
_geom_hbond_distance_HA
_geom_hbond_angle_DHA
_geom_hbond_publ_flag
N2 H4 N1 2.672(3) 0.958 2.22(3) 108(2) no

loop_
_geom_torsion_atom_site_label_1
_geom_torsion_atom_site_label_2
_geom_torsion_atom_site_label_3
_geom_torsion_atom_site_label_4
_geom_torsion
_geom_torsion_publ_flag
O2 S1 C12 C11 26.6(2) no
O2 S1 C12 C13 -153.31(15) no
O2 S1 C18 C19 -20.6(3) no
O2 S1 C18 C23 160.40(18) no
O3 S1 C12 C11 156.46(17) no
O3 S1 C12 C13 -23.43(19) no
O3 S1 C18 C19 -150.58(18) no
O3 S1 C18 C23 30.4(3) no
C12 S1 C18 C19 95.0(2) no
C12 S1 C18 C23 -84.1(2) no
C18 S1 C12 C11 -89.00(19) no
C18 S1 C12 C13 91.11(19) no
C1 N1 C9 C4 -1.2(4) no
C1 N1 C9 C8 179.3(3) no
C9 N1 C1 C2 1.3(5) no
C8 N2 C10 O1 7.0(5) no
C8 N2 C10 C11 -166.5(3) no
C10 N2 C8 C7 -3.4(4) no
C10 N2 C8 C9 175.0(3) no
N1 C1 C2 C3 -0.9(5) no
C1 C2 C3 C4 0.5(5) no
C2 C3 C4 C5 -179.8(3) no
C2 C3 C4 C9 -0.4(4) no
C3 C4 C5 C6 -179.3(3) no
C3 C4 C9 N1 0.8(4) no
C3 C4 C9 C8 -179.6(3) no
C5 C4 C9 N1 -179.8(3) no
C5 C4 C9 C8 -0.3(4) no
C9 C4 C5 C6 1.4(4) no
C4 C5 C6 C7 -1.7(4) no
C5 C6 C7 C8 0.9(4) no
C6 C7 C8 N2 178.6(3) no
C6 C7 C8 C9 0.3(4) no
N2 C8 C9 N1 0.5(4) no
N2 C8 C9 C4 -179.0(2) no
C7 C8 C9 N1 179.0(3) no
C7 C8 C9 C4 -0.6(4) no
O1 C10 C11 C12 75.1(4) no
O1 C10 C11 C16 -95.9(3) no
N2 C10 C11 C12 -111.1(3) no
N2 C10 C11 C16 77.9(3) no
C10 C11 C12 S1 9.6(4) no
C10 C11 C12 C13 -170.6(2) no
C10 C11 C16 C15 170.67(19) no
C10 C11 C16 C17 -7.4(4) no
C12 C11 C16 C15 -0.8(4) no
C12 C11 C16 C17 -178.90(19) no
C16 C11 C12 S1 -179.51(18) no
C16 C11 C12 C13 0.4(4) no
S1 C12 C13 C14 -179.20(15) no
C11 C12 C13 C14 0.9(4) no
C12 C13 C14 C15 -1.7(4) no
C13 C14 C15 C16 1.3(4) no
C14 C15 C16 C11 0.0(4) no
C14 C15 C16 C17 178.1(2) no
S1 C18 C19 C20 -179.27(17) no
S1 C18 C23 C22 178.35(18) no
C19 C18 C23 C22 -0.7(4) no
C23 C18 C19 C20 -0.2(4) no
C18 C19 C20 C21 1.4(4) no
C19 C20 C21 C22 -1.5(4) no
C19 C20 C21 C24 177.8(3) no
C20 C21 C22 C23 0.5(4) no
C24 C21 C22 C23 -178.8(3) no
C21 C22 C23 C18 0.5(4) no
